data_7126011
loop_
_publ_author_name
'Gazis, Theodore A.'
'Mohajeri Thaker, Bayan A. J.'
'Willcox, Darren'
'Ould, Darren M. C.'
'Wenz, Jan'
'Rawson, Jeremy M.'
'Hill, Michael S.'
'Wirth, Thomas'
'Melen, Rebecca L.'

_publ_section_title
;
 1,3-Carboboration of iodonium ylides.
;
_journal_issue 22
_journal_name_full 'Chemical communications (Cambridge, England)'
_journal_page_first 3345
_journal_page_last 3348
_journal_paper_doi 10.1039/c9cc08749d
_journal_volume 56
_journal_year 2020
_chemical_formula_moiety 'C24 H14 B F9 O3'
_chemical_formula_sum 'C24 H14 B F9 O3'
_chemical_formula_weight 532.16
_space_group_crystal_system monoclinic
_space_group_IT_number 14
_space_group_name_Hall '-P 2ybc'
_space_group_name_H-M_alt 'P 1 21/c 1'
_atom_sites_solution_hydrogens mixed
_atom_sites_solution_primary direct
_audit_creation_method SHELXL-2013
_audit_update_record
;
2019-12-05 deposited with the CCDC.	2019-12-11 downloaded from the CCDC.
;
_cell_angle_alpha 90
_cell_angle_beta 96.721(7)
_cell_angle_gamma 90
_cell_formula_units_Z 4
_cell_length_a 9.0378(8)
_cell_length_b 17.4814(12)
_cell_length_c 14.4485(10)
_cell_measurement_reflns_used 3850
_cell_measurement_temperature 150(2)
_cell_measurement_theta_max 29.0580
_cell_measurement_theta_min 3.7570
_cell_volume 2267.1(3)
_computing_cell_refinement 'CrysAlisPro 1.171.39.45b (Rigaku OD, 2018)'
_computing_data_collection 'CrysAlisPro 1.171.39.45b (Rigaku OD, 2018)'
_computing_data_reduction 'CrysAlisPro 1.171.39.45b (Rigaku OD, 2018)'
_computing_molecular_graphics 'XShell and Mercury'
_computing_publication_material Xcif
_computing_structure_refinement 'SHELXL-2013 (Sheldrick, 2013)'
_computing_structure_solution ShelXS
_diffrn_ambient_temperature 150(2)
_diffrn_detector_area_resol_mean 10.5082
_diffrn_measured_fraction_theta_full 0.997
_diffrn_measured_fraction_theta_max 0.852
_diffrn_measurement_device_type 'Agilent Supernova Dual Atlas with CCD Detector'
_diffrn_measurement_method 'Omega scans'
_diffrn_radiation_type MoK\a
_diffrn_radiation_wavelength 0.71073
_diffrn_reflns_av_R_equivalents 0.061
_diffrn_reflns_av_unetI/netI 0.0513
_diffrn_reflns_Laue_measured_fraction_full 0.997
_diffrn_reflns_Laue_measured_fraction_max 0.852
_diffrn_reflns_limit_h_max 11
_diffrn_reflns_limit_h_min -12
_diffrn_reflns_limit_k_max 23
_diffrn_reflns_limit_k_min -21
_diffrn_reflns_limit_l_max 19
_diffrn_reflns_limit_l_min -14
_diffrn_reflns_number 5375
_diffrn_reflns_point_group_measured_fraction_full 0.997
_diffrn_reflns_point_group_measured_fraction_max 0.852
_diffrn_reflns_theta_full 25.242
_diffrn_reflns_theta_max 29.558
_diffrn_reflns_theta_min 3.422
_diffrn_source 'Sealed tube'
_exptl_absorpt_coefficient_mu 0.150
_exptl_absorpt_correction_T_max 1.000
_exptl_absorpt_correction_T_min 0.376
_exptl_absorpt_correction_type Gaussian'
_exptl_absorpt_process_details
;
CrysAlisPro 1.171.39.45b (Rigaku Oxford Diffraction, 2018)
Numerical absorption correction based on gaussian integration over
			a multifaceted crystal model
Empirical absorption correction using spherical harmonics,
 implemented in SCALE3 ABSPACK scaling algorithm.
;
_exptl_crystal_colour Colourless
_exptl_crystal_density_diffrn 1.559
_exptl_crystal_description Block
_exptl_crystal_F_000 1072
_exptl_crystal_size_max 1.005
_exptl_crystal_size_mid 0.466
_exptl_crystal_size_min 0.203
_refine_diff_density_max 0.324
_refine_diff_density_min -0.256
_refine_diff_density_rms 0.058
_refine_ls_extinction_method none
_refine_ls_goodness_of_fit_ref 1.027
_refine_ls_hydrogen_treatment constr
_refine_ls_matrix_type full
_refine_ls_number_parameters 336
_refine_ls_number_reflns 5375
_refine_ls_number_restraints 0
_refine_ls_restrained_S_all 1.027
_refine_ls_R_factor_all 0.0984
_refine_ls_R_factor_gt 0.0610
_refine_ls_shift/su_max 0.000
_refine_ls_shift/su_mean 0.000
_refine_ls_structure_factor_coef Fsqd
_refine_ls_weighting_details 'w=1/[\s^2^(Fo^2^)+(0.0570P)^2^+1.7046P] where P=(Fo^2^+2Fc^2^)/3'
_refine_ls_weighting_scheme calc
_refine_ls_wR_factor_gt 0.1414
_refine_ls_wR_factor_ref 0.1613
_reflns_Friedel_coverage 0.000
_reflns_number_gt 3529
_reflns_number_total 5375
_reflns_threshold_expression 'I > 2\s(I)'
_cod_data_source_file c9cc08749d2.cif
_cod_data_source_block rm1818b
_cod_depositor_comments
;
The following automatic conversions were performed:

data item '_atom_sites_solution_primary' value 'Direct' was changed
to 'direct' in accordance with the
/home/data/users/saulius/crontab/automatic-downloads/rss-feeds/RSC/lib/dictionaries/cif_core.dic
dictionary named 'cif_core.dic' version 2.4.2 last updated on
2011-04-26.

Automatic conversion script
Id: cif_fix_values 7556 2019-12-06 15:28:31Z antanas 

 Adding full bibliography for 7126008--7126012.cif.
;
_cod_original_sg_symbol_H-M 'P 21/c'
_cod_database_code 7126011
_shelx_space_group_comment
;
The symmetry employed for this shelxl refinement is uniquely defined
by the following loop, which should always be used as a source of
symmetry information in preference to the above space-group names.
They are only intended as comments.
;
_shelx_estimated_absorpt_t_min 0.864
_shelx_estimated_absorpt_t_max 0.970
_shelxl_version_number 2013-3

loop_
_space_group_symop_operation_xyz
'x, y, z'
'-x, y+1/2, -z+1/2'
'-x, -y, -z'
'x, -y-1/2, z-1/2'

loop_
_atom_site_label
_atom_site_type_symbol
_atom_site_fract_x
_atom_site_fract_y
_atom_site_fract_z
_atom_site_U_iso_or_equiv
_atom_site_adp_type
_atom_site_occupancy
_atom_site_site_symmetry_order
_atom_site_calc_flag
_atom_site_refinement_flags_posn
_atom_site_refinement_flags_adp
_atom_site_refinement_flags_occupancy
_atom_site_disorder_assembly
_atom_site_disorder_group
F1 F 0.6187(2) -0.18669(11) 0.54163(14) 0.0583(5) Uani 1 1 d . . . . .
F2 F 0.8300(2) -0.10591(12) 0.46746(12) 0.0574(5) Uani 1 1 d . . . . .
F3 F 0.8594(2) 0.04568(12) 0.50097(14) 0.0594(6) Uani 1 1 d . . . . .
F4 F 0.6165(2) -0.13214(11) 0.98407(13) 0.0598(6) Uani 1 1 d . . . . .
F5 F 0.7972(2) -0.02580(13) 1.07252(13) 0.0629(6) Uani 1 1 d . . . . .
F6 F 0.8124(3) 0.11460(15) 0.99858(16) 0.0932(9) Uani 1 1 d . . . . .
F7 F -0.0393(2) 0.26640(13) 0.96973(15) 0.0722(7) Uani 1 1 d . . . . .
F8 F -0.2708(2) 0.29632(11) 0.83975(19) 0.0716(7) Uani 1 1 d . . . . .
F9 F -0.2639(2) 0.25000(13) 0.66249(17) 0.0681(6) Uani 1 1 d . . . . .
O7 O 0.31156(18) 0.00909(10) 0.70816(13) 0.0282(4) Uani 1 1 d . . . . .
O8 O 0.4606(2) 0.12535(10) 0.69585(14) 0.0325(4) Uani 1 1 d . . . . .
O9 O 0.07747(18) 0.02176(10) 0.73826(13) 0.0301(4) Uani 1 1 d . . . . .
C1 C 0.5599(3) 0.00121(15) 0.64044(18) 0.0281(6) Uani 1 1 d . . . . .
C2 C 0.6342(3) -0.11104(17) 0.5622(2) 0.0391(7) Uani 1 1 d . . . . .
C3 C 0.5436(3) -0.07630(16) 0.62001(19) 0.0316(6) Uani 1 1 d . . . . .
H3 H 0.4714 -0.1047 0.6454 0.038 Uiso 1 1 calc R U . . .
C4 C 0.7416(3) -0.07087(19) 0.52331(19) 0.0404(7) Uani 1 1 d . . . . .
C5 C 0.7565(3) 0.00563(19) 0.5417(2) 0.0396(7) Uani 1 1 d . . . . .
C6 C 0.6683(3) 0.04212(17) 0.59968(19) 0.0333(6) Uani 1 1 d . . . . .
H6 H 0.6809 0.0941 0.6117 0.040 Uiso 1 1 calc R U . . .
C7 C 0.5504(3) 0.02613(15) 0.82002(19) 0.0297(6) Uani 1 1 d . . . . .
C8 C 0.6429(4) 0.07980(18) 0.8681(2) 0.0443(7) Uani 1 1 d . . . . .
H8 H 0.6503 0.1285 0.8432 0.053 Uiso 1 1 calc R U . . .
C9 C 0.7239(4) 0.0620(2) 0.9519(2) 0.0514(8) Uani 1 1 d . . . . .
C10 C 0.7159(4) -0.0093(2) 0.9902(2) 0.0452(8) Uani 1 1 d . . . . .
C11 C 0.6245(3) -0.06193(17) 0.9449(2) 0.0396(7) Uani 1 1 d . . . . .
C12 C 0.5419(3) -0.04603(16) 0.86122(19) 0.0338(6) Uani 1 1 d . . . . .
H12 H 0.4800 -0.0834 0.8317 0.041 Uiso 1 1 calc R U . . .
C15 C 0.0911(3) 0.17711(14) 0.76800(19) 0.0301(6) Uani 1 1 d . . . . .
C16 C 0.0887(3) 0.20244(16) 0.8594(2) 0.0383(7) Uani 1 1 d . . . . .
H16 H 0.1682 0.1924 0.9046 0.046 Uiso 1 1 calc R U . . .
C17 C -0.0334(4) 0.24252(18) 0.8814(2) 0.0468(8) Uani 1 1 d . . . . .
C18 C -0.1517(3) 0.25754(17) 0.8159(3) 0.0476(9) Uani 1 1 d . . . . .
C19 C -0.1474(3) 0.23347(17) 0.7260(3) 0.0436(8) Uani 1 1 d . . . . .
C20 C -0.0278(3) 0.19254(16) 0.7013(2) 0.0360(6) Uani 1 1 d . . . . .
H20 H -0.0270 0.1755 0.6404 0.043 Uiso 1 1 calc R U . . .
C48 C 0.2066(3) 0.05188(15) 0.73037(17) 0.0265(5) Uani 1 1 d . . . . .
C49 C 0.3477(3) 0.16571(15) 0.71916(19) 0.0301(6) Uani 1 1 d . . . . .
C50 C 0.3689(3) 0.24984(16) 0.7122(2) 0.0430(7) Uani 1 1 d . . . . .
H50A H 0.2806 0.2761 0.7298 0.052 Uiso 1 1 d R U . . .
H50B H 0.3831 0.2634 0.6480 0.052 Uiso 1 1 d R U . . .
H50C H 0.4567 0.2653 0.7543 0.052 Uiso 1 1 d R U . . .
C51 C 0.0633(3) -0.06140(15) 0.7333(2) 0.0345(6) Uani 1 1 d . . . . .
H51A H 0.1502 -0.0856 0.7668 0.041 Uiso 1 1 calc R U . . .
H51B H 0.0541 -0.0783 0.6689 0.041 Uiso 1 1 calc R U . . .
C52 C -0.0737(3) -0.08175(17) 0.7768(2) 0.0419(7) Uani 1 1 d . . . . .
H52A H -0.0883 -0.1361 0.7738 0.063 Uiso 1 1 calc R U . . .
H52B H -0.1584 -0.0566 0.7437 0.063 Uiso 1 1 calc R U . . .
H52C H -0.0623 -0.0656 0.8407 0.063 Uiso 1 1 calc R U . . .
C81 C 0.2210(3) 0.13217(14) 0.74300(18) 0.0282(6) Uani 1 1 d . . . . .
B1 B 0.4707(3) 0.04183(17) 0.7156(2) 0.0282(6) Uani 1 1 d . . . . .

loop_
_atom_site_aniso_label
_atom_site_aniso_U_11
_atom_site_aniso_U_22
_atom_site_aniso_U_33
_atom_site_aniso_U_23
_atom_site_aniso_U_13
_atom_site_aniso_U_12
F1 0.0683(13) 0.0407(11) 0.0663(13) -0.0174(10) 0.0090(10) 0.0101(9)
F2 0.0535(11) 0.0786(14) 0.0419(10) -0.0105(10) 0.0134(9) 0.0260(10)
F3 0.0482(11) 0.0765(14) 0.0587(12) 0.0091(11) 0.0288(9) 0.0002(10)
F4 0.0848(15) 0.0422(11) 0.0494(11) 0.0129(9) -0.0048(10) 0.0056(10)
F5 0.0670(13) 0.0822(15) 0.0359(10) 0.0073(10) -0.0086(9) -0.0027(11)
F6 0.120(2) 0.0843(17) 0.0651(15) 0.0020(13) -0.0326(14) -0.0559(16)
F7 0.0762(14) 0.0746(15) 0.0721(14) -0.0398(12) 0.0356(12) -0.0061(12)
F8 0.0434(11) 0.0457(12) 0.133(2) -0.0155(12) 0.0419(12) 0.0064(9)
F9 0.0352(10) 0.0714(14) 0.0962(17) 0.0143(12) 0.0013(10) 0.0180(10)
O7 0.0233(8) 0.0232(9) 0.0387(10) -0.0004(8) 0.0060(8) 0.0012(7)
O8 0.0306(9) 0.0225(9) 0.0459(11) 0.0016(8) 0.0107(8) 0.0010(7)
O9 0.0251(9) 0.0258(9) 0.0397(10) -0.0007(8) 0.0053(8) 0.0008(7)
C1 0.0238(12) 0.0320(14) 0.0282(13) 0.0030(11) 0.0016(10) 0.0053(10)
C2 0.0418(16) 0.0352(16) 0.0384(15) -0.0087(13) -0.0036(13) 0.0096(13)
C3 0.0281(13) 0.0329(15) 0.0342(14) -0.0013(12) 0.0055(11) 0.0026(11)
C4 0.0330(14) 0.059(2) 0.0291(14) -0.0034(14) 0.0032(11) 0.0172(14)
C5 0.0311(14) 0.055(2) 0.0340(15) 0.0094(14) 0.0066(12) 0.0051(13)
C6 0.0301(14) 0.0358(15) 0.0342(14) 0.0027(12) 0.0046(11) 0.0019(11)
C7 0.0251(12) 0.0326(14) 0.0326(14) -0.0030(12) 0.0086(10) 0.0007(11)
C8 0.0526(18) 0.0391(17) 0.0400(16) 0.0034(14) 0.0004(14) -0.0145(14)
C9 0.056(2) 0.056(2) 0.0408(17) -0.0052(16) -0.0038(15) -0.0183(16)
C10 0.0453(17) 0.058(2) 0.0315(15) 0.0006(15) 0.0024(13) -0.0006(15)
C11 0.0467(17) 0.0361(16) 0.0369(15) 0.0059(14) 0.0091(13) 0.0080(13)
C12 0.0373(15) 0.0291(14) 0.0354(15) -0.0027(12) 0.0055(12) 0.0012(11)
C15 0.0293(13) 0.0219(13) 0.0400(15) 0.0006(12) 0.0078(11) 0.0005(10)
C16 0.0396(15) 0.0332(15) 0.0436(16) -0.0071(13) 0.0113(13) -0.0010(12)
C17 0.0540(19) 0.0326(16) 0.059(2) -0.0172(16) 0.0276(16) -0.0059(14)
C18 0.0345(15) 0.0267(15) 0.087(3) -0.0022(16) 0.0283(17) 0.0002(12)
C19 0.0260(14) 0.0355(16) 0.070(2) 0.0082(16) 0.0080(14) 0.0022(12)
C20 0.0312(14) 0.0323(15) 0.0456(16) 0.0028(13) 0.0096(12) 0.0009(11)
C48 0.0267(12) 0.0274(13) 0.0256(12) 0.0014(11) 0.0040(10) 0.0029(10)
C49 0.0291(13) 0.0262(13) 0.0354(14) -0.0003(12) 0.0056(11) 0.0037(10)
C50 0.0399(15) 0.0264(14) 0.065(2) 0.0006(14) 0.0159(15) 0.0022(12)
C51 0.0299(13) 0.0228(13) 0.0517(17) -0.0047(13) 0.0081(12) -0.0026(11)
C52 0.0337(15) 0.0348(16) 0.0583(19) 0.0029(15) 0.0098(13) -0.0026(12)
C81 0.0310(13) 0.0231(13) 0.0309(13) 0.0004(11) 0.0053(10) 0.0038(10)
B1 0.0234(13) 0.0246(14) 0.0368(16) 0.0019(13) 0.0045(12) -0.0009(11)

loop_
_atom_type_symbol
_atom_type_description
_atom_type_scat_dispersion_real
_atom_type_scat_dispersion_imag
_atom_type_scat_source
C C 0.0033 0.0016 'International Tables Vol C Tables 4.2.6.8 and 6.1.1.4'
H H 0.0000 0.0000 'International Tables Vol C Tables 4.2.6.8 and 6.1.1.4'
B B 0.0013 0.0007 'International Tables Vol C Tables 4.2.6.8 and 6.1.1.4'
F F 0.0171 0.0103 'International Tables Vol C Tables 4.2.6.8 and 6.1.1.4'
O O 0.0106 0.0060 'International Tables Vol C Tables 4.2.6.8 and 6.1.1.4'

loop_
_geom_angle_atom_site_label_1
_geom_angle_atom_site_label_2
_geom_angle_atom_site_label_3
_geom_angle
_geom_angle_site_symmetry_1
_geom_angle_site_symmetry_3
_geom_angle_publ_flag
C48 O7 B1 118.6(2) . . ?
C49 O8 B1 120.6(2) . . ?
C48 O9 C51 118.31(19) . . ?
C3 C1 C6 118.1(2) . . ?
C3 C1 B1 122.0(2) . . ?
C6 C1 B1 119.7(2) . . ?
F1 C2 C4 117.9(3) . . ?
F1 C2 C3 120.6(3) . . ?
C4 C2 C3 121.5(3) . . ?
C2 C3 C1 120.2(3) . . ?
C2 C3 H3 119.9 . . ?
C1 C3 H3 119.9 . . ?
F2 C4 C5 120.6(3) . . ?
F2 C4 C2 120.7(3) . . ?
C5 C4 C2 118.7(3) . . ?
F3 C5 C4 118.6(3) . . ?
F3 C5 C6 120.1(3) . . ?
C4 C5 C6 121.4(3) . . ?
C5 C6 C1 120.2(3) . . ?
C5 C6 H6 119.9 . . ?
C1 C6 H6 119.9 . . ?
C8 C7 C12 117.1(3) . . ?
C8 C7 B1 121.9(2) . . ?
C12 C7 B1 120.6(2) . . ?
C9 C8 C7 121.0(3) . . ?
C9 C8 H8 119.5 . . ?
C7 C8 H8 119.5 . . ?
F6 C9 C10 118.4(3) . . ?
F6 C9 C8 120.6(3) . . ?
C10 C9 C8 120.9(3) . . ?
C11 C10 F5 121.2(3) . . ?
C11 C10 C9 118.8(3) . . ?
F5 C10 C9 120.0(3) . . ?
C10 C11 F4 118.2(3) . . ?
C10 C11 C12 121.8(3) . . ?
F4 C11 C12 120.0(3) . . ?
C11 C12 C7 120.3(3) . . ?
C11 C12 H12 119.8 . . ?
C7 C12 H12 119.8 . . ?
C20 C15 C16 120.0(3) . . ?
C20 C15 C81 120.2(2) . . ?
C16 C15 C81 119.8(2) . . ?
C17 C16 C15 118.8(3) . . ?
C17 C16 H16 120.6 . . ?
C15 C16 H16 120.6 . . ?
F7 C17 C18 118.8(3) . . ?
F7 C17 C16 119.8(3) . . ?
C18 C17 C16 121.4(3) . . ?
F8 C18 C17 120.1(3) . . ?
F8 C18 C19 120.5(3) . . ?
C17 C18 C19 119.4(3) . . ?
F9 C19 C18 118.3(3) . . ?
F9 C19 C20 120.7(3) . . ?
C18 C19 C20 121.0(3) . . ?
C19 C20 C15 119.3(3) . . ?
C19 C20 H20 120.3 . . ?
C15 C20 H20 120.3 . . ?
O7 C48 O9 119.1(2) . . ?
O7 C48 C81 123.5(2) . . ?
O9 C48 C81 117.4(2) . . ?
O8 C49 C81 122.2(2) . . ?
O8 C49 C50 113.7(2) . . ?
C81 C49 C50 124.0(2) . . ?
C49 C50 H50A 109.3 . . ?
C49 C50 H50B 109.6 . . ?
H50A C50 H50B 109.4 . . ?
C49 C50 H50C 109.4 . . ?
H50A C50 H50C 109.5 . . ?
H50B C50 H50C 109.5 . . ?
O9 C51 C52 106.7(2) . . ?
O9 C51 H51A 110.4 . . ?
C52 C51 H51A 110.4 . . ?
O9 C51 H51B 110.4 . . ?
C52 C51 H51B 110.4 . . ?
H51A C51 H51B 108.6 . . ?
C51 C52 H52A 109.5 . . ?
C51 C52 H52B 109.5 . . ?
H52A C52 H52B 109.5 . . ?
C51 C52 H52C 109.5 . . ?
H52A C52 H52C 109.5 . . ?
H52B C52 H52C 109.5 . . ?
C49 C81 C48 117.3(2) . . ?
C49 C81 C15 122.8(2) . . ?
C48 C81 C15 119.3(2) . . ?
O8 B1 O7 108.4(2) . . ?
O8 B1 C1 109.3(2) . . ?
O7 B1 C1 109.2(2) . . ?
O8 B1 C7 110.9(2) . . ?
O7 B1 C7 108.2(2) . . ?
C1 B1 C7 110.7(2) . . ?

loop_
_geom_bond_atom_site_label_1
_geom_bond_atom_site_label_2
_geom_bond_distance
_geom_bond_site_symmetry_2
_geom_bond_publ_flag
F1 C2 1.359(3) . ?
F2 C4 1.348(3) . ?
F3 C5 1.353(3) . ?
F4 C11 1.357(3) . ?
F5 C10 1.354(4) . ?
F6 C9 1.347(4) . ?
F7 C17 1.350(4) . ?
F8 C18 1.351(3) . ?
F9 C19 1.345(4) . ?
O7 C48 1.278(3) . ?
O7 B1 1.540(3) . ?
O8 C49 1.316(3) . ?
O8 B1 1.488(3) . ?
O9 C48 1.297(3) . ?
O9 C51 1.460(3) . ?
C1 C3 1.391(4) . ?
C1 C6 1.397(4) . ?
C1 B1 1.594(4) . ?
C2 C4 1.371(4) . ?
C2 C3 1.377(4) . ?
C3 H3 0.9300 . ?
C4 C5 1.367(5) . ?
C5 C6 1.378(4) . ?
C6 H6 0.9300 . ?
C7 C8 1.388(4) . ?
C7 C12 1.401(4) . ?
C7 B1 1.617(4) . ?
C8 C9 1.376(4) . ?
C8 H8 0.9300 . ?
C9 C10 1.369(5) . ?
C10 C11 1.353(4) . ?
C11 C12 1.373(4) . ?
C12 H12 0.9300 . ?
C15 C20 1.383(4) . ?
C15 C16 1.395(4) . ?
C15 C81 1.491(3) . ?
C16 C17 1.375(4) . ?
C16 H16 0.9300 . ?
C17 C18 1.367(5) . ?
C18 C19 1.369(5) . ?
C19 C20 1.378(4) . ?
C20 H20 0.9300 . ?
C48 C81 1.419(4) . ?
C49 C81 1.366(4) . ?
C49 C50 1.488(4) . ?
C50 H50A 0.9800 . ?
C50 H50B 0.9804 . ?
C50 H50C 0.9798 . ?
C51 C52 1.496(4) . ?
C51 H51A 0.9700 . ?
C51 H51B 0.9700 . ?
C52 H52A 0.9600 . ?
C52 H52B 0.9600 . ?
C52 H52C 0.9600 . ?

loop_
_geom_torsion_atom_site_label_1
_geom_torsion_atom_site_label_2
_geom_torsion_atom_site_label_3
_geom_torsion_atom_site_label_4
_geom_torsion
_geom_torsion_site_symmetry_1
_geom_torsion_site_symmetry_2
_geom_torsion_site_symmetry_3
_geom_torsion_site_symmetry_4
_geom_torsion_publ_flag
F1 C2 C3 C1 -179.8(2) . . . . ?
C4 C2 C3 C1 -0.2(4) . . . . ?
C6 C1 C3 C2 1.0(4) . . . . ?
B1 C1 C3 C2 -173.0(2) . . . . ?
F1 C2 C4 F2 -0.9(4) . . . . ?
C3 C2 C4 F2 179.5(2) . . . . ?
F1 C2 C4 C5 178.6(3) . . . . ?
C3 C2 C4 C5 -1.0(4) . . . . ?
F2 C4 C5 F3 1.5(4) . . . . ?
C2 C4 C5 F3 -178.0(3) . . . . ?
F2 C4 C5 C6 -179.1(2) . . . . ?
C2 C4 C5 C6 1.4(4) . . . . ?
F3 C5 C6 C1 178.8(2) . . . . ?
C4 C5 C6 C1 -0.6(4) . . . . ?
C3 C1 C6 C5 -0.6(4) . . . . ?
B1 C1 C6 C5 173.5(2) . . . . ?
C12 C7 C8 C9 0.9(5) . . . . ?
B1 C7 C8 C9 -172.0(3) . . . . ?
C7 C8 C9 F6 -179.3(3) . . . . ?
C7 C8 C9 C10 0.2(5) . . . . ?
F6 C9 C10 C11 178.4(3) . . . . ?
C8 C9 C10 C11 -1.1(5) . . . . ?
F6 C9 C10 F5 -0.8(5) . . . . ?
C8 C9 C10 F5 179.6(3) . . . . ?
F5 C10 C11 F4 -0.1(5) . . . . ?
C9 C10 C11 F4 -179.3(3) . . . . ?
F5 C10 C11 C12 -179.8(3) . . . . ?
C9 C10 C11 C12 1.0(5) . . . . ?
C10 C11 C12 C7 0.1(5) . . . . ?
F4 C11 C12 C7 -179.6(2) . . . . ?
C8 C7 C12 C11 -1.0(4) . . . . ?
B1 C7 C12 C11 171.9(2) . . . . ?
C20 C15 C16 C17 0.1(4) . . . . ?
C81 C15 C16 C17 -178.8(3) . . . . ?
C15 C16 C17 F7 178.8(3) . . . . ?
C15 C16 C17 C18 0.3(4) . . . . ?
F7 C17 C18 F8 0.7(4) . . . . ?
C16 C17 C18 F8 179.3(3) . . . . ?
F7 C17 C18 C19 -179.8(3) . . . . ?
C16 C17 C18 C19 -1.3(5) . . . . ?
F8 C18 C19 F9 0.5(4) . . . . ?
C17 C18 C19 F9 -178.9(3) . . . . ?
F8 C18 C19 C20 -178.7(3) . . . . ?
C17 C18 C19 C20 1.9(5) . . . . ?
F9 C19 C20 C15 179.3(3) . . . . ?
C18 C19 C20 C15 -1.5(4) . . . . ?
C16 C15 C20 C19 0.5(4) . . . . ?
C81 C15 C20 C19 179.3(3) . . . . ?
B1 O7 C48 O9 -169.4(2) . . . . ?
B1 O7 C48 C81 13.6(4) . . . . ?
C51 O9 C48 O7 7.8(3) . . . . ?
C51 O9 C48 C81 -175.0(2) . . . . ?
B1 O8 C49 C81 -14.5(4) . . . . ?
B1 O8 C49 C50 168.4(2) . . . . ?
C48 O9 C51 C52 160.4(2) . . . . ?
O8 C49 C81 C48 -7.9(4) . . . . ?
C50 C49 C81 C48 168.9(3) . . . . ?
O8 C49 C81 C15 -178.9(2) . . . . ?
C50 C49 C81 C15 -2.2(4) . . . . ?
O7 C48 C81 C49 8.0(4) . . . . ?
O9 C48 C81 C49 -169.0(2) . . . . ?
O7 C48 C81 C15 179.4(2) . . . . ?
O9 C48 C81 C15 2.3(4) . . . . ?
C20 C15 C81 C49 95.8(3) . . . . ?
C16 C15 C81 C49 -85.3(3) . . . . ?
C20 C15 C81 C48 -75.0(3) . . . . ?
C16 C15 C81 C48 103.9(3) . . . . ?
C49 O8 B1 O7 32.6(3) . . . . ?
C49 O8 B1 C1 151.5(2) . . . . ?
C49 O8 B1 C7 -86.1(3) . . . . ?
C48 O7 B1 O8 -31.8(3) . . . . ?
C48 O7 B1 C1 -150.8(2) . . . . ?
C48 O7 B1 C7 88.5(3) . . . . ?
C3 C1 B1 O8 -157.0(2) . . . . ?
C6 C1 B1 O8 29.1(3) . . . . ?
C3 C1 B1 O7 -38.6(3) . . . . ?
C6 C1 B1 O7 147.6(2) . . . . ?
C3 C1 B1 C7 80.5(3) . . . . ?
C6 C1 B1 C7 -93.3(3) . . . . ?
C8 C7 B1 O8 -22.0(4) . . . . ?
C12 C7 B1 O8 165.4(2) . . . . ?
C8 C7 B1 O7 -140.7(3) . . . . ?
C12 C7 B1 O7 46.7(3) . . . . ?
C8 C7 B1 C1 99.5(3) . . . . ?
C12 C7 B1 C1 -73.1(3) . . . . ?
